data_7045399
loop_
_publ_author_name
'Akhtar, Muhammad Nadeem'
'Lan, Yanhua'
'AlDamen, Murad A.'
'Zheng, Yan-Zhen'
'Anson, Christopher E.'
'Powell, Annie K.'

_publ_section_title
;
 Effect of ligand substitution on the SMM properties of three
 isostructural families of double-cubane Mn<sub>4</sub>Ln<sub>2</sub>
 coordination clusters.
;
_journal_issue 10
_journal_name_full 'Dalton transactions (Cambridge, England : 2003)'
_journal_page_first 3485
_journal_page_last 3495
_journal_paper_doi 10.1039/c7dt04304j
_journal_volume 47
_journal_year 2018
_chemical_formula_moiety 'C50 H98 Dy2 Mn4 N6 O28, 3(C2 H3 N)'
_chemical_formula_sum 'C56 H107 Dy2 Mn4 N9 O28'
_chemical_formula_weight 1899.26
_space_group_crystal_system monoclinic
_space_group_IT_number 15
_space_group_name_Hall '-C 2yc'
_space_group_name_H-M_alt 'C 1 2/c 1'
_symmetry_space_group_name_Hall '-C 2yc'
_symmetry_space_group_name_H-M 'C 1 2/c 1'
_atom_sites_solution_hydrogens mixed
_atom_sites_solution_primary direct
_atom_sites_solution_secondary difmap
_audit_creation_date 2018-01-09
_audit_creation_method
;
Olex2 1.2
(compiled 2017.08.10 svn.r3458 for OlexSys, GUI svn.r5381)
;
_audit_update_record
;
2018-01-12 deposited with the CCDC.
2018-01-24 downloaded from the CCDC.
;
_cell_angle_alpha 90
_cell_angle_beta 104.571(4)
_cell_angle_gamma 90
_cell_formula_units_Z 4
_cell_length_a 24.698(7)
_cell_length_b 13.842(4)
_cell_length_c 22.331(6)
_cell_measurement_reflns_used 6073
_cell_measurement_temperature 100(2)
_cell_measurement_theta_max 27.79
_cell_measurement_theta_min 2.37
_cell_volume 7389(4)
_computing_cell_refinement 'SAINT v6.45A (Bruker, 2003)'
_computing_data_collection 'SMART-NT 5.6 (Bruker AXS Inc., 2005)'
_computing_data_reduction 'SAINT v6.45A (Bruker, 2003)'
_computing_molecular_graphics 'Olex2 (Dolomanov et al., 2009)'
_computing_publication_material 'Olex2 (Dolomanov et al., 2009)'
_computing_structure_refinement 'ShelXL (Sheldrick, 2015)'
_computing_structure_solution 'SHELXTL 6.14 (BrukerAXS Inc., 2003)'
_diffrn_ambient_temperature 100.15
_diffrn_detector_area_resol_mean 8
_diffrn_measured_fraction_theta_full 0.994
_diffrn_measured_fraction_theta_max 0.924
_diffrn_measurement_device_type 'Bruker SMART APEX CCD area detector'
_diffrn_measurement_method '\w scans'
_diffrn_radiation_monochromator graphite
_diffrn_radiation_type MoK\a
_diffrn_radiation_wavelength 0.71073
_diffrn_reflns_av_R_equivalents 0.0437
_diffrn_reflns_av_unetI/netI 0.0500
_diffrn_reflns_Laue_measured_fraction_full 0.994
_diffrn_reflns_Laue_measured_fraction_max 0.924
_diffrn_reflns_limit_h_max 31
_diffrn_reflns_limit_h_min -31
_diffrn_reflns_limit_k_max 18
_diffrn_reflns_limit_k_min -18
_diffrn_reflns_limit_l_max 25
_diffrn_reflns_limit_l_min -27
_diffrn_reflns_number 23114
_diffrn_reflns_point_group_measured_fraction_full 0.994
_diffrn_reflns_point_group_measured_fraction_max 0.924
_diffrn_reflns_theta_full 25.242
_diffrn_reflns_theta_max 27.869
_diffrn_reflns_theta_min 1.704
_diffrn_source 'rotating anode'
_exptl_absorpt_coefficient_mu 2.744
_exptl_absorpt_correction_T_max 0.790
_exptl_absorpt_correction_T_min 0.602
_exptl_absorpt_correction_type multi-scan
_exptl_absorpt_process_details
;
SADABS v.2.10 (Bruker,2003) was used for absorption correction.
R(int) was 0.0876 before and 0.0399 after correction.
The Ratio of minimum to maximum transmission is 0.6019.
The \l/2 correction factor is 0.0015.
;
_exptl_crystal_colour orange
_exptl_crystal_colour_primary orange
_exptl_crystal_density_diffrn 1.707
_exptl_crystal_description block
_exptl_crystal_F_000 3848
_exptl_crystal_size_max 0.29
_exptl_crystal_size_mid 0.18
_exptl_crystal_size_min 0.09
_refine_diff_density_max 1.272
_refine_diff_density_min -2.675
_refine_diff_density_rms 0.144
_refine_ls_extinction_coef 0.000058(17)
_refine_ls_extinction_expression Fc^*^=kFc[1+0.001xFc^2^\l^3^/sin(2\q)]^-1/4^
_refine_ls_extinction_method 'SHELXL-2017/1 (Sheldrick 2017)'
_refine_ls_goodness_of_fit_ref 1.070
_refine_ls_hydrogen_treatment mixed
_refine_ls_matrix_type full
_refine_ls_number_parameters 476
_refine_ls_number_reflns 8146
_refine_ls_number_restraints 62
_refine_ls_restrained_S_all 1.066
_refine_ls_R_factor_all 0.0542
_refine_ls_R_factor_gt 0.0428
_refine_ls_shift/su_max 0.001
_refine_ls_shift/su_mean 0.000
_refine_ls_structure_factor_coef Fsqd
_refine_ls_weighting_details 'w=1/[\s^2^(Fo^2^)+(0.0479P)^2^+26.4272P] where P=(Fo^2^+2Fc^2^)/3'
_refine_ls_weighting_scheme calc
_refine_ls_wR_factor_gt 0.0968
_refine_ls_wR_factor_ref 0.1014
_reflns_Friedel_coverage 0.000
_reflns_number_gt 6758
_reflns_number_total 8146
_reflns_threshold_expression 'I > 2\s(I)'
_cod_data_source_file c7dt04304j2.cif
_cod_data_source_block 8-mn4dy2
_cod_depositor_comments 'Adding full bibliography for 7045382--7045403.cif.'
_cod_original_cell_volume 7388(3)
_cod_database_code 7045399
_shelx_shelxl_version_number 2017/1
_shelx_space_group_comment
;
The symmetry employed for this shelxl refinement is uniquely defined
by the following loop, which should always be used as a source of
symmetry information in preference to the above space-group names.
They are only intended as comments.
;
_shelx_estimated_absorpt_t_max 0.790
_shelx_estimated_absorpt_t_min 0.503
_olex2_refinement_description
;
1. Fixed Uiso
 At 1.2 times of:
  All C(H,H) groups, All C(H,H,H,H) groups, All O(H) groups
 At 1.5 times of:
  All C(H,H,H) groups
2. Restrained distances
 O3B-H3BA = O3A-H3BA
 0.88 with sigma of 0.02
 O5-H5
 0.88 with sigma of 0.02
 O3B-C6B \\sim O3A-C6A
 with sigma of 0.02
 C6A-C5 \\sim C6B-C5
 with sigma of 0.02
3. Rigid bond restraints
 C5, C6A, C6B, O3B, O3A
 with sigma for 1-2 distances of 0.01 and sigma for 1-3 distances of 0.01
4. Rigid body (RIGU) restrains
 Mn2, O3B, O3A, C6A, C6B, C5, N1
 with sigma for 1-2 distances of 0.004 and sigma for 1-3 distances of 0.004
5. Others
 Fixed Sof: H5AA(0.5) H5AB(0.5) H5BC(0.5) H5BD(0.5) C6A(0.5) H6AA(0.5)
 H6AB(0.5) O3B(0.5) C6B(0.5) H6BA(0.5) H6BB(0.5) O3A(0.5) H34A(0.5) H34B(0.5)
 H34C(0.5)
6.a Secondary CH2 refined with riding coordinates:
 C1(H1A,H1B), C2(H2A,H2B), C3(H3A,H3B), C4(H4A,H4B), C5(H5AA,H5AB), C5(H5BC,
 H5BD), C6A(H6AA,H6AB), C6B(H6BA,H6BB), C7(H7A,H7B), C8(H8A,H8B), C9(H9A,H9B),
 C10(H10A,H10B)
6.b Me refined with riding coordinates:
 C13(H13A,H13B,H13C), C14(H14A,H14B,H14C), C15(H15A,H15B,H15C), C18(H18A,H18B,
 H18C), C19(H19A,H19B,H19C), C20(H20A,H20B,H20C), C23(H23A,H23B,H23C), C24(H24A,
 H24B,H24C), C25(H25A,H25B,H25C)
6.c Idealised Me refined as rotating group:
 C32(H32A,H32B,H32C), C34(H34A,H34B,H34C)
;
_olex2_submission_special_instructions 'No special instructions were received'

loop_
_space_group_symop_operation_xyz
'x, y, z'
'-x, y, -z+1/2'
'x+1/2, y+1/2, z'
'-x+1/2, y+1/2, -z+1/2'
'-x, -y, -z'
'x, -y, z-1/2'
'-x+1/2, -y+1/2, -z'
'x+1/2, -y+1/2, z-1/2'

loop_
_atom_site_label
_atom_site_type_symbol
_atom_site_fract_x
_atom_site_fract_y
_atom_site_fract_z
_atom_site_U_iso_or_equiv
_atom_site_adp_type
_atom_site_occupancy
_atom_site_site_symmetry_order
_atom_site_calc_flag
_atom_site_refinement_flags_posn
_atom_site_refinement_flags_adp
_atom_site_refinement_flags_occupancy
_atom_site_disorder_assembly
_atom_site_disorder_group
Dy1 Dy 0.17998(2) 0.33089(2) 0.38147(2) 0.01560(8) Uani 1 1 d . . . . .
Mn1 Mn 0.29796(3) 0.30316(6) 0.49188(3) 0.01641(16) Uani 1 1 d . . . . .
Mn2 Mn 0.26793(3) 0.10646(6) 0.41791(3) 0.01730(16) Uani 1 1 d . U . . .
O1 O 0.22032(12) 0.3233(2) 0.48691(13) 0.0160(7) Uani 1 1 d . . . . .
N1 N 0.30350(15) 0.1028(3) 0.32791(17) 0.0204(9) Uani 1 1 d . U . . .
C1 C 0.2655(2) 0.0427(4) 0.2809(2) 0.0230(11) Uani 1 1 d . . . . .
H1A H 0.285955 0.019726 0.250736 0.028 Uiso 1 1 calc R . . . .
H1B H 0.233900 0.083031 0.258246 0.028 Uiso 1 1 calc R . . . .
C2 C 0.2427(2) -0.0435(4) 0.3080(2) 0.0225(10) Uani 1 1 d . . . . .
H2A H 0.215473 -0.077779 0.274593 0.027 Uiso 1 1 calc R . . . .
H2B H 0.273692 -0.088709 0.325579 0.027 Uiso 1 1 calc R . . . .
N2 N 0.21471(15) -0.0149(3) 0.35730(16) 0.0195(8) Uani 1 1 d . . . . .
C3 C 0.3027(2) 0.2043(4) 0.3059(2) 0.0232(11) Uani 1 1 d . . . . .
H3A H 0.266183 0.217206 0.276379 0.028 Uiso 1 1 calc R . . . .
H3B H 0.332216 0.212558 0.283514 0.028 Uiso 1 1 calc R . . . .
C4 C 0.31179(17) 0.2778(4) 0.3582(2) 0.0188(10) Uani 1 1 d . . . . .
H4A H 0.350587 0.272821 0.384214 0.023 Uiso 1 1 calc R . . . .
H4B H 0.306203 0.343905 0.340849 0.023 Uiso 1 1 calc R . . . .
O2 O 0.27302(12) 0.2598(2) 0.39517(13) 0.0161(7) Uani 1 1 d . . . . .
C5 C 0.3608(2) 0.0629(5) 0.3451(2) 0.0393(16) Uani 1 1 d D U . . .
H5AA H 0.358881 -0.006002 0.332974 0.047 Uiso 0.5 1 calc R . . A 1
H5AB H 0.383210 0.096701 0.320498 0.047 Uiso 0.5 1 calc R . . A 1
H5BC H 0.363337 0.011344 0.315256 0.047 Uiso 0.5 1 calc R . . B 2
H5BD H 0.387093 0.114761 0.340500 0.047 Uiso 0.5 1 calc R . . B 2
C6A C 0.3906(5) 0.0695(11) 0.4099(5) 0.030(3) Uani 0.5 1 d D U . C 1
H6AA H 0.422933 0.024857 0.418639 0.036 Uiso 0.5 1 calc R . . C 1
H6AB H 0.404812 0.136018 0.419573 0.036 Uiso 0.5 1 calc R . . C 1
O3B O 0.3642(5) 0.0822(9) 0.4521(6) 0.027(3) Uani 0.5 1 d D U . C 2
C6B C 0.3793(5) 0.0240(10) 0.4063(5) 0.028(3) Uani 0.5 1 d D U . C 2
H6BA H 0.363112 -0.041262 0.406919 0.033 Uiso 0.5 1 calc R . . C 2
H6BB H 0.420546 0.017177 0.416757 0.033 Uiso 0.5 1 calc R . . C 2
O3A O 0.3536(5) 0.0448(11) 0.4478(6) 0.031(3) Uani 0.5 1 d D U . C 1
C7 C 0.16034(18) 0.0327(4) 0.3317(2) 0.0227(11) Uani 1 1 d . . . . .
H7A H 0.131751 -0.016994 0.314699 0.027 Uiso 1 1 calc R . . . .
H7B H 0.163385 0.075849 0.297335 0.027 Uiso 1 1 calc R . . . .
C8 C 0.14179(18) 0.0913(4) 0.3808(2) 0.0224(11) Uani 1 1 d . . . . .
H8A H 0.106197 0.124823 0.361763 0.027 Uiso 1 1 calc R . . . .
H8B H 0.135271 0.047538 0.413334 0.027 Uiso 1 1 calc R . . . .
O4 O 0.18356(12) 0.1608(2) 0.40783(14) 0.0174(7) Uani 1 1 d . . . . .
C9 C 0.20798(18) -0.1008(4) 0.3941(2) 0.0219(10) Uani 1 1 d . . . . .
H9A H 0.200816 -0.158329 0.366893 0.026 Uiso 1 1 calc R . . . .
H9B H 0.175395 -0.091565 0.411769 0.026 Uiso 1 1 calc R . . . .
C10 C 0.26022(19) -0.1171(4) 0.4460(2) 0.0211(10) Uani 1 1 d . . . . .
H10A H 0.254827 -0.171767 0.472464 0.025 Uiso 1 1 calc R . . . .
H10B H 0.292771 -0.131185 0.429028 0.025 Uiso 1 1 calc R . . . .
O5 O 0.26845(15) -0.0296(3) 0.48015(16) 0.0313(9) Uani 1 1 d D . . . .
H5 H 0.2967(16) -0.016(4) 0.5112(19) 0.038 Uiso 1 1 d DR . . . .
O6 O 0.31660(12) 0.4338(3) 0.46897(14) 0.0239(8) Uani 1 1 d . . . . .
O7 O 0.24242(12) 0.4613(2) 0.38897(14) 0.0182(7) Uani 1 1 d . . . . .
C11 C 0.28887(18) 0.4841(4) 0.4238(2) 0.0205(10) Uani 1 1 d . . . . .
C12 C 0.31703(18) 0.5775(4) 0.4087(2) 0.0214(10) Uani 1 1 d . . . . .
C13 C 0.3565(2) 0.6209(5) 0.4662(2) 0.0298(12) Uani 1 1 d . . . . .
H13A H 0.384949 0.573109 0.485125 0.045 Uiso 1 1 calc R . . . .
H13B H 0.374729 0.678256 0.454562 0.045 Uiso 1 1 calc R . . . .
H13C H 0.335098 0.639184 0.495972 0.045 Uiso 1 1 calc R . . . .
C14 C 0.35131(19) 0.5465(4) 0.3630(2) 0.0258(11) Uani 1 1 d . . . . .
H14A H 0.379856 0.499601 0.383091 0.039 Uiso 1 1 calc R . . . .
H14B H 0.326389 0.516897 0.326436 0.039 Uiso 1 1 calc R . . . .
H14C H 0.369474 0.603241 0.350447 0.039 Uiso 1 1 calc R . . . .
C15 C 0.2723(2) 0.6505(4) 0.3784(2) 0.0248(11) Uani 1 1 d . . . . .
H15A H 0.247371 0.621578 0.341582 0.037 Uiso 1 1 calc R . . . .
H15B H 0.250570 0.668914 0.407765 0.037 Uiso 1 1 calc R . . . .
H15C H 0.290201 0.707986 0.366355 0.037 Uiso 1 1 calc R . . . .
O8 O 0.37720(13) 0.2764(3) 0.49910(15) 0.0298(9) Uani 1 1 d . . . . .
O9 O 0.40575(12) 0.2063(3) 0.59211(14) 0.0225(8) Uani 1 1 d . . . . .
C16 C 0.41490(18) 0.2438(4) 0.5446(2) 0.0231(11) Uani 1 1 d . . . . .
C17 C 0.47530(19) 0.2584(4) 0.5407(2) 0.0267(12) Uani 1 1 d . . . . .
C18 C 0.5088(2) 0.1668(6) 0.5615(3) 0.055(2) Uani 1 1 d . . . . .
H18A H 0.506784 0.150116 0.603523 0.082 Uiso 1 1 calc R . . . .
H18B H 0.493306 0.113744 0.533294 0.082 Uiso 1 1 calc R . . . .
H18C H 0.547941 0.177428 0.561045 0.082 Uiso 1 1 calc R . . . .
C19 C 0.4781(2) 0.2849(6) 0.4756(3) 0.0441(17) Uani 1 1 d . . . . .
H19A H 0.456465 0.343954 0.462578 0.066 Uiso 1 1 calc R . . . .
H19B H 0.517194 0.295818 0.475022 0.066 Uiso 1 1 calc R . . . .
H19C H 0.462560 0.232133 0.447272 0.066 Uiso 1 1 calc R . . . .
C20 C 0.4986(3) 0.3422(7) 0.5841(5) 0.091(4) Uani 1 1 d . . . . .
H20A H 0.496905 0.325720 0.626323 0.136 Uiso 1 1 calc R . . . .
H20B H 0.537507 0.354302 0.583463 0.136 Uiso 1 1 calc R . . . .
H20C H 0.476216 0.400348 0.570512 0.136 Uiso 1 1 calc R . . . .
O10 O 0.11775(13) 0.4553(3) 0.32919(15) 0.0245(8) Uani 1 1 d . . . . .
O11 O 0.14220(13) 0.4789(3) 0.42966(14) 0.0234(8) Uani 1 1 d . . . . .
C21 C 0.11686(18) 0.5082(4) 0.3751(2) 0.0215(10) Uani 1 1 d . . . . .
C22 C 0.08468(19) 0.6021(4) 0.3668(2) 0.0238(11) Uani 1 1 d . . . . .
C23 C 0.0239(2) 0.5777(5) 0.3665(3) 0.0410(15) Uani 1 1 d . . . . .
H23A H 0.001691 0.637159 0.361216 0.061 Uiso 1 1 calc R . . . .
H23B H 0.008350 0.533379 0.332298 0.061 Uiso 1 1 calc R . . . .
H23C H 0.023030 0.547027 0.405790 0.061 Uiso 1 1 calc R . . . .
C24 C 0.1088(2) 0.6720(4) 0.4200(3) 0.0324(13) Uani 1 1 d . . . . .
H24A H 0.087294 0.732217 0.413657 0.049 Uiso 1 1 calc R . . . .
H24B H 0.106633 0.642576 0.459287 0.049 Uiso 1 1 calc R . . . .
H24C H 0.147992 0.685811 0.421220 0.049 Uiso 1 1 calc R . . . .
C25 C 0.0868(3) 0.6482(5) 0.3048(3) 0.0435(16) Uani 1 1 d . . . . .
H25A H 0.065888 0.709180 0.299412 0.065 Uiso 1 1 calc R . . . .
H25B H 0.125753 0.660811 0.304639 0.065 Uiso 1 1 calc R . . . .
H25C H 0.069928 0.604115 0.270940 0.065 Uiso 1 1 calc R . . . .
N3 N 0.15286(16) 0.3001(3) 0.24859(17) 0.0217(9) Uani 1 1 d . . . . .
O12 O 0.12815(13) 0.2534(3) 0.28337(15) 0.0245(8) Uani 1 1 d . . . . .
O13 O 0.19558(13) 0.3488(3) 0.27662(14) 0.0227(8) Uani 1 1 d . . . . .
O14 O 0.13656(15) 0.2990(3) 0.19220(15) 0.0334(9) Uani 1 1 d . . . . .
N31 N 0.4196(3) 0.3455(6) 0.2914(3) 0.075(2) Uani 1 1 d . . . . .
C31 C 0.4619(3) 0.3785(5) 0.3134(3) 0.0458(16) Uani 1 1 d . . . . .
C32 C 0.5160(3) 0.4213(5) 0.3410(3) 0.0470(16) Uani 1 1 d . . . . .
H32A H 0.545525 0.380698 0.331991 0.070 Uiso 1 1 calc GR . . . .
H32B H 0.521288 0.426080 0.385840 0.070 Uiso 1 1 calc GR . . . .
H32C H 0.517800 0.485929 0.323667 0.070 Uiso 1 1 calc GR . . . .
N32 N 0.500000 0.6240(7) 0.250000 0.064(3) Uani 1 2 d S T P . .
C33 C 0.500000 0.7073(8) 0.250000 0.044(2) Uani 1 2 d S T P . .
C34 C 0.500000 0.8120(7) 0.250000 0.043(2) Uani 1 2 d S T P . .
H34A H 0.494062 0.835561 0.207463 0.064 Uiso 0.5 1 calc GR . . . .
H34B H 0.536047 0.835561 0.274967 0.064 Uiso 0.5 1 calc GR . . . .
H34C H 0.469891 0.835561 0.267570 0.064 Uiso 0.5 1 calc GR . . . .
H3BA H 0.370(3) 0.050(4) 0.4873(10) 0.06(2) Uiso 1 1 d D . . . .

loop_
_atom_site_aniso_label
_atom_site_aniso_U_11
_atom_site_aniso_U_22
_atom_site_aniso_U_33
_atom_site_aniso_U_23
_atom_site_aniso_U_13
_atom_site_aniso_U_12
Dy1 0.01035(10) 0.02890(14) 0.00743(10) -0.00018(9) 0.00203(7) 0.00003(9)
Mn1 0.0096(3) 0.0316(4) 0.0081(3) 0.0009(3) 0.0024(2) -0.0013(3)
Mn2 0.0130(3) 0.0305(4) 0.0087(3) -0.0012(3) 0.0035(2) 0.0017(3)
O1 0.0121(14) 0.0261(19) 0.0101(14) 0.0003(13) 0.0033(11) 0.0029(13)
N1 0.0181(18) 0.033(3) 0.0117(18) -0.0019(17) 0.0061(14) 0.0005(17)
C1 0.028(2) 0.032(3) 0.009(2) -0.0031(19) 0.0057(18) 0.001(2)
C2 0.023(2) 0.034(3) 0.011(2) -0.004(2) 0.0074(18) 0.003(2)
N2 0.0204(19) 0.029(2) 0.0082(17) 0.0010(16) 0.0029(14) -0.0022(17)
C3 0.024(2) 0.035(3) 0.013(2) -0.002(2) 0.0092(18) -0.005(2)
C4 0.012(2) 0.034(3) 0.012(2) 0.000(2) 0.0062(16) -0.0010(19)
O2 0.0129(14) 0.029(2) 0.0067(14) 0.0009(13) 0.0032(11) -0.0020(13)
C5 0.025(2) 0.078(5) 0.019(2) 0.000(3) 0.012(2) 0.019(3)
C6A 0.021(5) 0.048(9) 0.020(4) 0.001(5) 0.005(3) 0.008(6)
O3B 0.014(5) 0.054(9) 0.012(3) -0.005(5) 0.001(4) 0.010(5)
C6B 0.019(6) 0.046(9) 0.022(4) 0.002(5) 0.011(4) 0.012(5)
O3A 0.015(5) 0.067(10) 0.010(4) -0.009(5) -0.001(3) 0.001(5)
C7 0.018(2) 0.035(3) 0.013(2) -0.003(2) 0.0007(17) -0.001(2)
C8 0.015(2) 0.036(3) 0.016(2) -0.001(2) 0.0039(17) -0.003(2)
O4 0.0156(14) 0.028(2) 0.0086(14) -0.0017(13) 0.0031(11) -0.0036(13)
C9 0.019(2) 0.032(3) 0.015(2) -0.002(2) 0.0054(18) -0.005(2)
C10 0.024(2) 0.027(3) 0.013(2) -0.0011(19) 0.0063(18) -0.001(2)
O5 0.036(2) 0.033(2) 0.0178(18) -0.0048(16) -0.0055(15) 0.0028(17)
O6 0.0166(15) 0.042(2) 0.0116(15) 0.0040(15) 0.0002(12) -0.0065(15)
O7 0.0172(15) 0.0253(19) 0.0121(15) -0.0002(13) 0.0038(12) -0.0025(13)
C11 0.016(2) 0.036(3) 0.010(2) -0.0028(19) 0.0046(16) -0.002(2)
C12 0.018(2) 0.034(3) 0.012(2) 0.000(2) 0.0046(17) -0.003(2)
C13 0.028(3) 0.047(4) 0.014(2) 0.001(2) 0.0051(19) -0.012(2)
C14 0.020(2) 0.040(3) 0.018(2) 0.005(2) 0.0069(18) -0.001(2)
C15 0.024(2) 0.034(3) 0.018(2) 0.004(2) 0.0092(19) 0.001(2)
O8 0.0110(15) 0.065(3) 0.0135(16) 0.0020(17) 0.0034(12) -0.0045(16)
O9 0.0133(15) 0.039(2) 0.0161(16) -0.0021(15) 0.0058(12) -0.0005(14)
C16 0.014(2) 0.043(3) 0.013(2) -0.006(2) 0.0050(17) -0.003(2)
C17 0.013(2) 0.045(4) 0.023(2) -0.002(2) 0.0065(18) -0.003(2)
C18 0.024(3) 0.087(6) 0.056(4) 0.032(4) 0.016(3) 0.013(3)
C19 0.024(3) 0.070(5) 0.042(3) 0.027(3) 0.016(2) 0.005(3)
C20 0.027(3) 0.132(9) 0.121(8) -0.087(7) 0.033(4) -0.038(4)
O10 0.0218(16) 0.034(2) 0.0160(17) -0.0051(15) 0.0021(13) 0.0039(15)
O11 0.0171(15) 0.039(2) 0.0129(16) 0.0011(15) 0.0011(12) 0.0018(14)
C21 0.013(2) 0.036(3) 0.016(2) -0.001(2) 0.0047(17) 0.001(2)
C22 0.021(2) 0.035(3) 0.015(2) 0.002(2) 0.0052(18) 0.005(2)
C23 0.021(3) 0.053(4) 0.049(4) -0.002(3) 0.009(2) 0.010(3)
C24 0.029(3) 0.040(4) 0.027(3) -0.006(3) 0.005(2) 0.006(2)
C25 0.062(4) 0.045(4) 0.028(3) 0.011(3) 0.022(3) 0.015(3)
N3 0.0180(18) 0.037(3) 0.0103(18) 0.0003(17) 0.0041(15) 0.0024(17)
O12 0.0197(16) 0.037(2) 0.0162(16) -0.0006(15) 0.0033(13) -0.0047(15)
O13 0.0182(16) 0.039(2) 0.0114(15) -0.0010(14) 0.0042(12) -0.0039(14)
O14 0.0328(19) 0.057(3) 0.0078(16) -0.0001(16) 0.0008(14) -0.0020(18)
N31 0.073(5) 0.087(6) 0.080(5) -0.032(4) 0.046(4) -0.039(4)
C31 0.059(4) 0.051(4) 0.036(3) -0.008(3) 0.028(3) -0.006(3)
C32 0.061(4) 0.047(4) 0.033(3) 0.000(3) 0.012(3) -0.010(3)
N32 0.055(5) 0.052(6) 0.068(6) 0.000 -0.014(4) 0.000
C33 0.023(4) 0.057(7) 0.043(5) 0.000 -0.006(3) 0.000
C34 0.037(4) 0.050(6) 0.037(5) 0.000 0.000(4) 0.000

loop_
_atom_type_symbol
_atom_type_description
_atom_type_scat_dispersion_real
_atom_type_scat_dispersion_imag
_atom_type_scat_source
C C 0.0033 0.0016 'International Tables Vol C Tables 4.2.6.8 and 6.1.1.4'
H H 0.0000 0.0000 'International Tables Vol C Tables 4.2.6.8 and 6.1.1.4'
Dy Dy -0.1892 4.4098 'International Tables Vol C Tables 4.2.6.8 and 6.1.1.4'
Mn Mn 0.3368 0.7283 'International Tables Vol C Tables 4.2.6.8 and 6.1.1.4'
N N 0.0061 0.0033 'International Tables Vol C Tables 4.2.6.8 and 6.1.1.4'
O O 0.0106 0.0060 'International Tables Vol C Tables 4.2.6.8 and 6.1.1.4'

loop_
_geom_angle_atom_site_label_1
_geom_angle_atom_site_label_2
_geom_angle_atom_site_label_3
_geom_angle
_geom_angle_site_symmetry_1
_geom_angle_site_symmetry_3
O1 Dy1 O2 72.81(10) . .
O1 Dy1 O4 74.26(11) . .
O1 Dy1 O7 81.73(11) . .
O1 Dy1 O9 85.45(10) . 7_556
O1 Dy1 O10 125.78(11) . .
O1 Dy1 O11 73.87(10) . .
O1 Dy1 O12 150.51(12) . .
O1 Dy1 O13 146.63(10) . .
O2 Dy1 O11 133.64(10) . .
O2 Dy1 O12 101.28(11) . .
O2 Dy1 O13 78.12(10) . .
O4 Dy1 O2 66.62(10) . .
O4 Dy1 O11 131.41(10) . .
O4 Dy1 O12 76.92(11) . .
O4 Dy1 O13 108.77(11) . .
O7 Dy1 O2 73.84(11) . .
O7 Dy1 O4 138.17(10) . .
O7 Dy1 O9 138.78(12) . 7_556
O7 Dy1 O10 79.18(12) . .
O7 Dy1 O11 70.26(11) . .
O7 Dy1 O12 125.24(11) . .
O7 Dy1 O13 74.67(11) . .
O9 Dy1 O2 138.09(12) 7_556 .
O9 Dy1 O4 73.25(11) 7_556 .
O9 Dy1 O10 77.10(12) 7_556 .
O9 Dy1 O11 68.56(12) 7_556 .
O9 Dy1 O12 80.39(11) 7_556 .
O9 Dy1 O13 127.72(10) 7_556 .
O10 Dy1 O2 144.44(11) . .
O10 Dy1 O4 142.49(11) . .
O10 Dy1 O11 51.94(10) . .
O10 Dy1 O12 75.94(12) . .
O10 Dy1 O13 72.67(11) . .
O12 Dy1 O11 123.18(11) . .
O13 Dy1 O11 118.05(11) . .
O13 Dy1 O12 51.59(11) . .
O1 Mn1 O1 81.40(14) 7_556 .
O1 Mn1 O2 87.31(12) . .
O1 Mn1 O2 88.15(13) 7_556 .
O1 Mn1 O4 88.54(12) . 7_556
O1 Mn1 O4 87.54(12) 7_556 7_556
O1 Mn1 O6 179.40(14) 7_556 .
O1 Mn1 O6 98.52(14) . .
O1 Mn1 O8 95.79(16) 7_556 .
O1 Mn1 O8 177.12(16) . .
O2 Mn1 O4 174.43(12) . 7_556
O6 Mn1 O2 91.25(13) . .
O6 Mn1 O4 93.05(13) . 7_556
O8 Mn1 O2 93.28(13) . .
O8 Mn1 O4 90.68(12) . 7_556
O8 Mn1 O6 84.29(16) . .
O1 Mn2 N1 143.43(13) 7_556 .
O1 Mn2 N2 139.74(12) 7_556 .
O1 Mn2 O3B 82.9(3) 7_556 .
O1 Mn2 O5 79.04(12) 7_556 .
N2 Mn2 N1 76.72(13) . .
O2 Mn2 O1 78.60(11) . 7_556
O2 Mn2 N1 76.77(13) . .
O2 Mn2 N2 128.08(12) . .
O2 Mn2 O3B 95.9(3) . .
O2 Mn2 O3A 109.6(4) . .
O2 Mn2 O5 157.63(12) . .
O3B Mn2 N1 73.2(3) . .
O3B Mn2 N2 117.6(3) . .
O3B Mn2 O5 80.6(3) . .
O3A Mn2 O1 89.7(3) . 7_556
O3A Mn2 N1 73.8(3) . .
O3A Mn2 N2 104.6(3) . .
O3A Mn2 O5 69.5(4) . .
O4 Mn2 O1 80.99(11) . 7_556
O4 Mn2 N1 117.80(12) . .
O4 Mn2 N2 78.70(13) . .
O4 Mn2 O2 75.56(12) . .
O4 Mn2 O3B 163.0(3) . .
O4 Mn2 O3A 168.4(3) . .
O4 Mn2 O5 101.64(13) . .
O5 Mn2 N1 122.34(15) . .
O5 Mn2 N2 71.60(13) . .
Mn1 O1 Dy1 103.54(13) . .
Mn1 O1 Dy1 103.15(13) 7_556 .
Mn1 O1 Mn1 98.59(14) 7_556 .
Mn1 O1 Mn2 98.20(13) 7_556 7_556
Mn1 O1 Mn2 96.71(12) . 7_556
Mn2 O1 Dy1 147.79(15) 7_556 .
C1 N1 Mn2 107.9(3) . .
C1 N1 C3 110.2(4) . .
C1 N1 C5 111.7(4) . .
C3 N1 Mn2 106.3(3) . .
C5 N1 Mn2 108.7(3) . .
C5 N1 C3 111.8(4) . .
N1 C1 H1A 108.9 . .
N1 C1 H1B 108.9 . .
N1 C1 C2 113.3(4) . .
H1A C1 H1B 107.7 . .
C2 C1 H1A 108.9 . .
C2 C1 H1B 108.9 . .
C1 C2 H2A 109.2 . .
C1 C2 H2B 109.2 . .
H2A C2 H2B 107.9 . .
N2 C2 C1 112.0(4) . .
N2 C2 H2A 109.2 . .
N2 C2 H2B 109.2 . .
C2 N2 Mn2 108.7(3) . .
C7 N2 Mn2 103.2(3) . .
C7 N2 C2 112.2(3) . .
C7 N2 C9 110.8(4) . .
C9 N2 Mn2 112.4(3) . .
C9 N2 C2 109.5(4) . .
N1 C3 H3A 109.0 . .
N1 C3 H3B 109.0 . .
N1 C3 C4 113.0(4) . .
H3A C3 H3B 107.8 . .
C4 C3 H3A 109.0 . .
C4 C3 H3B 109.0 . .
C3 C4 H4A 109.8 . .
C3 C4 H4B 109.8 . .
H4A C4 H4B 108.2 . .
O2 C4 C3 109.5(4) . .
O2 C4 H4A 109.8 . .
O2 C4 H4B 109.8 . .
Mn1 O2 Dy1 92.04(11) . .
Mn1 O2 Mn2 93.18(11) . .
Mn2 O2 Dy1 108.14(12) . .
C4 O2 Dy1 126.9(3) . .
C4 O2 Mn1 117.4(2) . .
C4 O2 Mn2 112.7(3) . .
N1 C5 H5AA 108.1 . .
N1 C5 H5AB 108.1 . .
N1 C5 H5BC 108.2 . .
N1 C5 H5BD 108.2 . .
H5AA C5 H5AB 107.3 . .
H5BC C5 H5BD 107.3 . .
C6A C5 N1 116.6(6) . .
C6A C5 H5AA 108.1 . .
C6A C5 H5AB 108.1 . .
C6B C5 N1 116.4(6) . .
C6B C5 H5BC 108.2 . .
C6B C5 H5BD 108.2 . .
C5 C6A H6AA 109.7 . .
C5 C6A H6AB 109.7 . .
H6AA C6A H6AB 108.2 . .
O3A C6A C5 109.6(10) . .
O3A C6A H6AA 109.7 . .
O3A C6A H6AB 109.7 . .
Mn2 O3B H3BA 106(4) . .
C6B O3B Mn2 106.1(9) . .
C6B O3B H3BA 110(4) . .
C5 C6B H6BA 108.9 . .
C5 C6B H6BB 108.9 . .
O3B C6B C5 113.2(11) . .
O3B C6B H6BA 108.9 . .
O3B C6B H6BB 108.9 . .
H6BA C6B H6BB 107.8 . .
Mn2 O3A H3BA 115(5) . .
C6A O3A Mn2 115.5(11) . .
C6A O3A H3BA 112(4) . .
N2 C7 H7A 109.3 . .
N2 C7 H7B 109.3 . .
N2 C7 C8 111.6(4) . .
H7A C7 H7B 108.0 . .
C8 C7 H7A 109.3 . .
C8 C7 H7B 109.3 . .
C7 C8 H8A 109.6 . .
C7 C8 H8B 109.6 . .
H8A C8 H8B 108.1 . .
O4 C8 C7 110.3(4) . .
O4 C8 H8A 109.6 . .
O4 C8 H8B 109.6 . .
Mn1 O4 Dy1 90.69(12) 7_556 .
Mn2 O4 Dy1 109.67(13) . .
Mn2 O4 Mn1 91.42(11) . 7_556
C8 O4 Dy1 125.0(3) . .
C8 O4 Mn1 121.3(3) . 7_556
C8 O4 Mn2 112.5(3) . .
N2 C9 H9A 109.5 . .
N2 C9 H9B 109.5 . .
N2 C9 C10 110.5(4) . .
H9A C9 H9B 108.1 . .
C10 C9 H9A 109.5 . .
C10 C9 H9B 109.5 . .
C9 C10 H10A 110.7 . .
C9 C10 H10B 110.7 . .
H10A C10 H10B 108.8 . .
O5 C10 C9 105.2(4) . .
O5 C10 H10A 110.7 . .
O5 C10 H10B 110.7 . .
Mn2 O5 H5 100(4) . .
C10 O5 Mn2 112.9(3) . .
C10 O5 H5 126(4) . .
C11 O6 Mn1 126.5(3) . .
C11 O7 Dy1 135.9(3) . .
O6 C11 C12 116.7(4) . .
O7 C11 O6 125.4(5) . .
O7 C11 C12 117.8(4) . .
C13 C12 C11 111.8(4) . .
C13 C12 C14 109.0(4) . .
C14 C12 C11 105.3(4) . .
C15 C12 C11 109.6(4) . .
C15 C12 C13 110.5(5) . .
C15 C12 C14 110.4(4) . .
C12 C13 H13A 109.5 . .
C12 C13 H13B 109.5 . .
C12 C13 H13C 109.5 . .
H13A C13 H13B 109.5 . .
H13A C13 H13C 109.5 . .
H13B C13 H13C 109.5 . .
C12 C14 H14A 109.5 . .
C12 C14 H14B 109.5 . .
C12 C14 H14C 109.5 . .
H14A C14 H14B 109.5 . .
H14A C14 H14C 109.5 . .
H14B C14 H14C 109.5 . .
C12 C15 H15A 109.5 . .
C12 C15 H15B 109.5 . .
C12 C15 H15C 109.5 . .
H15A C15 H15B 109.5 . .
H15A C15 H15C 109.5 . .
H15B C15 H15C 109.5 . .
C16 O8 Mn1 130.3(3) . .
C16 O9 Dy1 131.1(3) . 7_556
O8 C16 C17 115.7(4) . .
O9 C16 O8 124.8(4) . .
O9 C16 C17 119.3(4) . .
C18 C17 C16 109.6(5) . .
C18 C17 C20 110.5(6) . .
C19 C17 C16 111.6(4) . .
C19 C17 C18 110.0(5) . .
C19 C17 C20 108.9(6) . .
C20 C17 C16 106.3(4) . .
C17 C18 H18A 109.5 . .
C17 C18 H18B 109.5 . .
C17 C18 H18C 109.5 . .
H18A C18 H18B 109.5 . .
H18A C18 H18C 109.5 . .
H18B C18 H18C 109.5 . .
C17 C19 H19A 109.5 . .
C17 C19 H19B 109.5 . .
C17 C19 H19C 109.5 . .
H19A C19 H19B 109.5 . .
H19A C19 H19C 109.5 . .
H19B C19 H19C 109.5 . .
C17 C20 H20A 109.5 . .
C17 C20 H20B 109.5 . .
C17 C20 H20C 109.5 . .
H20A C20 H20B 109.5 . .
H20A C20 H20C 109.5 . .
H20B C20 H20C 109.5 . .
C21 O10 Dy1 99.2(3) . .
C21 O11 Dy1 89.8(3) . .
O10 C21 Dy1 55.2(2) . .
O10 C21 O11 118.8(5) . .
O10 C21 C22 121.0(4) . .
O11 C21 Dy1 63.8(3) . .
O11 C21 C22 120.2(4) . .
C22 C21 Dy1 175.5(3) . .
C21 C22 C23 107.1(5) . .
C21 C22 C24 111.0(4) . .
C21 C22 C25 109.4(4) . .
C23 C22 C25 109.9(5) . .
C24 C22 C23 109.4(4) . .
C24 C22 C25 110.0(5) . .
C22 C23 H23A 109.5 . .
C22 C23 H23B 109.5 . .
C22 C23 H23C 109.5 . .
H23A C23 H23B 109.5 . .
H23A C23 H23C 109.5 . .
H23B C23 H23C 109.5 . .
C22 C24 H24A 109.5 . .
C22 C24 H24B 109.5 . .
C22 C24 H24C 109.5 . .
H24A C24 H24B 109.5 . .
H24A C24 H24C 109.5 . .
H24B C24 H24C 109.5 . .
C22 C25 H25A 109.5 . .
C22 C25 H25B 109.5 . .
C22 C25 H25C 109.5 . .
H25A C25 H25B 109.5 . .
H25A C25 H25C 109.5 . .
H25B C25 H25C 109.5 . .
O12 N3 Dy1 58.4(2) . .
O13 N3 Dy1 58.1(2) . .
O13 N3 O12 115.6(4) . .
O14 N3 Dy1 170.5(4) . .
O14 N3 O12 122.4(4) . .
O14 N3 O13 122.0(4) . .
N3 O12 Dy1 95.6(3) . .
N3 O13 Dy1 96.0(2) . .
N31 C31 C32 179.5(8) . .
C31 C32 H32A 109.5 . .
C31 C32 H32B 109.5 . .
C31 C32 H32C 109.5 . .
H32A C32 H32B 109.5 . .
H32A C32 H32C 109.5 . .
H32B C32 H32C 109.5 . .
N32 C33 C34 180.0 . .
C33 C34 H34A 109.470(8) . 2_655
C33 C34 H34A 109.5 . .
C33 C34 H34B 109.5 . .
C33 C34 H34B 109.468(18) . 2_655
C33 C34 H34C 109.5 . .
C33 C34 H34C 109.469(18) . 2_655
H34A C34 H34A 141.1 . 2_655
H34A C34 H34B 109.5 2_655 2_655
H34A C34 H34B 109.5 . .
H34A C34 H34B 56.3 . 2_655
H34A C34 H34C 109.5 . .
H34A C34 H34C 109.5 2_655 2_655
H34A C34 H34C 56.3 . 2_655
H34B C34 H34A 56.2 . 2_655
H34B C34 H34B 141.1 . 2_655
H34B C34 H34C 109.5 . .
H34B C34 H34C 109.5 2_655 2_655
H34B C34 H34C 56.2 . 2_655
H34C C34 H34A 56.3 . 2_655
H34C C34 H34B 56.2 . 2_655
H34C C34 H34C 141.1 . 2_655

loop_
_geom_bond_atom_site_label_1
_geom_bond_atom_site_label_2
_geom_bond_distance
_geom_bond_site_symmetry_2
Dy1 O1 2.317(3) .
Dy1 O2 2.447(3) .
Dy1 O4 2.424(3) .
Dy1 O7 2.353(3) .
Dy1 O9 2.392(3) 7_556
Dy1 O10 2.406(3) .
Dy1 O11 2.594(4) .
Dy1 O12 2.486(3) .
Dy1 O13 2.479(3) .
Mn1 O1 1.897(3) 7_556
Mn1 O1 1.913(3) .
Mn1 O2 2.176(3) .
Mn1 O4 2.227(3) 7_556
Mn1 O6 1.965(4) .
Mn1 O8 1.958(3) .
Mn2 O1 2.289(3) 7_556
Mn2 N1 2.388(4) .
Mn2 N2 2.342(4) .
Mn2 O2 2.193(4) .
Mn2 O3B 2.330(14) .
Mn2 O3A 2.223(16) .
Mn2 O4 2.173(3) .
Mn2 O5 2.339(4) .
N1 C1 1.476(6) .
N1 C3 1.487(7) .
N1 C5 1.478(6) .
C1 H1A 0.9900 .
C1 H1B 0.9900 .
C1 C2 1.509(7) .
C2 H2A 0.9900 .
C2 H2B 0.9900 .
C2 N2 1.494(5) .
N2 C7 1.476(6) .
N2 C9 1.478(6) .
C3 H3A 0.9900 .
C3 H3B 0.9900 .
C3 C4 1.522(7) .
C4 H4A 0.9900 .
C4 H4B 0.9900 .
C4 O2 1.434(5) .
C5 H5AA 0.9900 .
C5 H5AB 0.9900 .
C5 H5BC 0.9900 .
C5 H5BD 0.9900 .
C5 C6A 1.451(11) .
C5 C6B 1.431(11) .
C6A H6AA 0.9900 .
C6A H6AB 0.9900 .
C6A O3A 1.434(12) .
O3B C6B 1.424(12) .
O3B H3BA 0.885(19) .
C6B H6BA 0.9900 .
C6B H6BB 0.9900 .
O3A H3BA 0.873(19) .
C7 H7A 0.9900 .
C7 H7B 0.9900 .
C7 C8 1.525(7) .
C8 H8A 0.9900 .
C8 H8B 0.9900 .
C8 O4 1.428(6) .
C9 H9A 0.9900 .
C9 H9B 0.9900 .
C9 C10 1.519(6) .
C10 H10A 0.9900 .
C10 H10B 0.9900 .
C10 O5 1.419(6) .
O5 H5 0.87(2) .
O6 C11 1.275(6) .
O7 C11 1.254(5) .
C11 C12 1.545(7) .
C12 C13 1.528(6) .
C12 C14 1.541(6) .
C12 C15 1.524(7) .
C13 H13A 0.9800 .
C13 H13B 0.9800 .
C13 H13C 0.9800 .
C14 H14A 0.9800 .
C14 H14B 0.9800 .
C14 H14C 0.9800 .
C15 H15A 0.9800 .
C15 H15B 0.9800 .
C15 H15C 0.9800 .
O8 C16 1.276(6) .
O9 C16 1.252(6) .
C16 C17 1.530(6) .
C17 C18 1.522(9) .
C17 C19 1.517(7) .
C17 C20 1.529(9) .
C18 H18A 0.9800 .
C18 H18B 0.9800 .
C18 H18C 0.9800 .
C19 H19A 0.9800 .
C19 H19B 0.9800 .
C19 H19C 0.9800 .
C20 H20A 0.9800 .
C20 H20B 0.9800 .
C20 H20C 0.9800 .
O10 C21 1.264(6) .
O11 C21 1.287(5) .
C21 C22 1.510(7) .
C22 C23 1.536(7) .
C22 C24 1.531(7) .
C22 C25 1.537(7) .
C23 H23A 0.9800 .
C23 H23B 0.9800 .
C23 H23C 0.9800 .
C24 H24A 0.9800 .
C24 H24B 0.9800 .
C24 H24C 0.9800 .
C25 H25A 0.9800 .
C25 H25B 0.9800 .
C25 H25C 0.9800 .
N3 O12 1.278(5) .
N3 O13 1.276(5) .
N3 O14 1.222(5) .
N31 C31 1.133(9) .
C31 C32 1.450(9) .
C32 H32A 0.9800 .
C32 H32B 0.9800 .
C32 H32C 0.9800 .
N32 C33 1.153(13) .
C33 C34 1.449(14) .
C34 H34A 0.9800 .
C34 H34A 0.9799 2_655
C34 H34B 0.9800 .
C34 H34B 0.9800 2_655
C34 H34C 0.9800 2_655
C34 H34C 0.9800 .

loop_
_geom_hbond_atom_site_label_D
_geom_hbond_atom_site_label_H
_geom_hbond_atom_site_label_A
_geom_hbond_distance_DH
_geom_hbond_distance_HA
_geom_hbond_distance_DA
_geom_hbond_angle_DHA
_geom_hbond_site_symmetry_A
_geom_hbond_publ_flag
O5 H5 O11 0.87(2) 1.81(2) 2.680(5) 174(6) 7_556 yes
